data_2211799
loop_
_publ_author_name
'Ming-Jin Xie'
'Xi-Zhu Chen'
'Wei-Ping Liu'
'Yao Yu'
'Qing-Shong Ye'

_publ_section_title
;
 (Cyclobutane-1,1-dicarboxylato)(2-morpholinoethylamine)platinum(II)
 trihydrate
;
_journal_coeditor_code ER2022
_journal_issue 1
_journal_name_full 'Acta Crystallographica Section E'
_journal_page_first m117
_journal_page_last m119
_journal_paper_doi 10.1107/S1600536806052329
_journal_volume 63
_journal_year 2007
_chemical_formula_iupac '[Pt (C6 H6 O4) (C6 H14 N2 O)] , 3H2 O'
_chemical_formula_moiety 'C12 H20 N2 O5 Pt , 3H2 O'
_chemical_formula_sum 'C12 H26 N2 O8 Pt'
_chemical_formula_weight 521.44
_chemical_name_systematic
;
(Cyclobutane-1,1-dicarboxylato)(2-morpholinoethylamine)platinum(II)
trihydrate
;
_space_group_IT_number 9
_symmetry_cell_setting monoclinic
_symmetry_space_group_name_Hall 'C -2yc'
_symmetry_space_group_name_H-M 'C 1 c 1'
_atom_sites_solution_hydrogens geom
_atom_sites_solution_primary direct
_atom_sites_solution_secondary difmap
_cell_angle_alpha 90.00
_cell_angle_beta 102.8890(10)
_cell_angle_gamma 90.00
_cell_formula_units_Z 4
_cell_length_a 15.8575(9)
_cell_length_b 12.3884(7)
_cell_length_c 9.0359(5)
_cell_measurement_reflns_used 6146
_cell_measurement_temperature 294(2)
_cell_measurement_theta_max 28.22
_cell_measurement_theta_min 2.64
_cell_volume 1730.37(17)
_computing_cell_refinement 'SAINT (Bruker, 2004)'
_computing_data_collection 'APEX2 (Bruker, 2004)'
_computing_data_reduction SAINT
_computing_molecular_graphics 'SHELXTL (Sheldrick, 2000)'
_computing_publication_material 'SHELXTL (Sheldrick, 2000) and DIAMOND (Bergerhoff, 1996)'
_computing_structure_refinement 'SHELXL97 (Sheldrick, 1997)'
_computing_structure_solution 'SHELXS97 (Sheldrick, 1997)'
_diffrn_ambient_temperature 294(2)
_diffrn_detector_area_resol_mean 10
_diffrn_measured_fraction_theta_full 1.000
_diffrn_measured_fraction_theta_max 0.940
_diffrn_measurement_device_type 'Bruker APEXII CCD area-detector'
_diffrn_measurement_method '\f and \w'
_diffrn_radiation_monochromator graphite
_diffrn_radiation_source 'fine-focus sealed tube'
_diffrn_radiation_type MoK\a
_diffrn_radiation_wavelength 0.71073
_diffrn_reflns_av_R_equivalents 0.0192
_diffrn_reflns_av_sigmaI/netI 0.0369
_diffrn_reflns_limit_h_max 20
_diffrn_reflns_limit_h_min -20
_diffrn_reflns_limit_k_max 15
_diffrn_reflns_limit_k_min -15
_diffrn_reflns_limit_l_max 11
_diffrn_reflns_limit_l_min -11
_diffrn_reflns_number 8167
_diffrn_reflns_theta_full 25.00
_diffrn_reflns_theta_max 28.26
_diffrn_reflns_theta_min 2.11
_diffrn_standards_number 0
_exptl_absorpt_coefficient_mu 8.149
_exptl_absorpt_correction_T_max 0.3463
_exptl_absorpt_correction_T_min 0.2034
_exptl_absorpt_correction_type multi-scan
_exptl_absorpt_process_details '(Sheldrick, 2002)'
_exptl_crystal_colour colourless
_exptl_crystal_density_diffrn 2.002
_exptl_crystal_density_method 'not measured'
_exptl_crystal_description block
_exptl_crystal_F_000 1016
_exptl_crystal_size_max 0.24
_exptl_crystal_size_mid 0.19
_exptl_crystal_size_min 0.13
_refine_diff_density_max 0.593
_refine_diff_density_min -0.724
_refine_ls_abs_structure_details 'Flack (1983), with 1632 Friedel pairs'
_refine_ls_abs_structure_Flack 0.016(7)
_refine_ls_extinction_coef 0.00297(8)
_refine_ls_extinction_expression Fc^*^=kFc[1+0.001xFc^2^\l^3^/sin(2\q)]^-1/4^
_refine_ls_extinction_method 'SHELXL97 (Sheldrick, 1997)'
_refine_ls_goodness_of_fit_ref 0.867
_refine_ls_hydrogen_treatment mixed
_refine_ls_matrix_type full
_refine_ls_number_parameters 237
_refine_ls_number_reflns 3786
_refine_ls_number_restraints 33
_refine_ls_restrained_S_all 0.867
_refine_ls_R_factor_all 0.0170
_refine_ls_R_factor_gt 0.0148
_refine_ls_shift/su_max 0.003
_refine_ls_shift/su_mean 0.000
_refine_ls_structure_factor_coef Fsqd
_refine_ls_weighting_details 'calc w = 1/[\s^2^(Fo^2^)] where P=(Fo^2^+2Fc^2^)/3'
_refine_ls_weighting_scheme calc
_refine_ls_wR_factor_gt 0.0332
_refine_ls_wR_factor_ref 0.0341
_reflns_number_gt 3509
_reflns_number_total 3786
_reflns_threshold_expression I>2\s(I)
_cod_data_source_file er2022.cif
_cod_data_source_block I
_cod_depositor_comments
;
The following automatic conversions were performed:
'_symmetry_cell_setting' value 'Monoclinic' changed to 'monoclinic'
according to '/home/saulius/struct/CIF-dictionaries/cif_core.dic'
dictionary named 'cif_core.dic' version 2.4.1 from 2010-06-29.

Automatic conversion script
Id: cif_fix_enum 1527 2010-12-29 10:47:43Z saulius 

The following automatic conversions were performed:

'_symmetry_cell_setting' value 'Monoclinic' changed to 'monoclinic'
according to /home/saulius/struct/CIF-dictionaries/cif_core.dic
dictionary named 'cif_core.dic' version 2.4.1 from 2010-06-29.

Automatic conversion script
Id: cif_fix_values 1715 2011-07-08 13:25:40Z adriana 
;
_cod_original_sg_symbol_H-M 'C c'
_cod_database_code 2211799
_cod_database_fobs_code 2211799

loop_
_symmetry_equiv_pos_as_xyz
'x, y, z'
'x, -y, z+1/2'
'x+1/2, y+1/2, z'
'x+1/2, -y+1/2, z+1/2'

loop_
_atom_site_type_symbol
_atom_site_label
_atom_site_fract_x
_atom_site_fract_y
_atom_site_fract_z
_atom_site_U_iso_or_equiv
_atom_site_adp_type
_atom_site_calc_flag
_atom_site_refinement_flags
_atom_site_occupancy
_atom_site_disorder_assembly
_atom_site_disorder_group
Pt Pt1 -0.00116(4) 0.333885(7) 0.24737(5) 0.02662(5) Uani d . 1 . .
O O1 0.0894(3) 0.3145(2) 0.1240(5) 0.0343(7) Uani d . 1 . .
O O2 0.12701(17) 0.2429(2) -0.0746(3) 0.0422(6) Uani d . 1 . .
O O3 -0.0902(4) 0.3391(2) 0.0486(7) 0.0331(13) Uani d . 1 A .
O O4 -0.13866(18) 0.2773(2) -0.1806(3) 0.0455(7) Uani d . 1 A .
C C1 0.0738(2) 0.2526(3) 0.0055(4) 0.0305(7) Uani d . 1 . .
C C2 -0.0116(2) 0.1928(3) -0.0327(4) 0.0310(7) Uani d . 1 A .
C C3 -0.0210(3) 0.1041(3) -0.1563(4) 0.0418(9) Uani d D 1 . .
H H3A 0.0279 0.0987 -0.2022 0.050 Uiso d PR 0.44(3) A 1
H H3B -0.0739 0.1095 -0.2323 0.050 Uiso d PR 0.44(3) A 1
H H3C 0.0330 0.0809 -0.1769 0.050 Uiso d PR 0.56(3) A 2
H H3D -0.0615 0.1226 -0.2486 0.050 Uiso d PR 0.56(3) A 2
C C4 -0.0248(15) 0.0149(7) -0.0383(12) 0.057(4) Uani d PDU 0.44(3) A 1
H H4A -0.0783 -0.0260 -0.0599 0.068 Uiso calc PR 0.44(3) A 1
H H4B 0.0250 -0.0328 -0.0193 0.068 Uiso calc PR 0.44(3) A 1
C C4' -0.0587(11) 0.0280(9) -0.0550(10) 0.052(3) Uani d PDU 0.56(3) A 2
H H4'A -0.0338 -0.0438 -0.0471 0.062 Uiso calc PR 0.56(3) A 2
H H4'B -0.1214 0.0246 -0.0804 0.062 Uiso calc PR 0.56(3) A 2
C C5 -0.0213(2) 0.1016(3) 0.0836(4) 0.0390(9) Uani d D 1 . .
H H5A -0.0740 0.1067 0.1188 0.047 Uiso d PR 0.44(3) A 1
H H5B 0.0278 0.0960 0.1674 0.047 Uiso d PR 0.44(3) A 1
H H5C -0.0623 0.1185 0.1438 0.047 Uiso d PR 0.56(3) A 2
H H5D 0.0326 0.0777 0.1460 0.047 Uiso d PR 0.56(3) A 2
C C6 -0.0862(2) 0.2732(3) -0.0588(4) 0.0303(7) Uani d . 1 . .
N N1 -0.0900(3) 0.3587(3) 0.3734(5) 0.0344(9) Uani d . 1 . .
H H1A -0.1281 0.4095 0.3297 0.041 Uiso calc R 1 . .
H H1B -0.1192 0.2972 0.3801 0.041 Uiso calc R 1 . .
N N2 0.0880(5) 0.3335(2) 0.4495(8) 0.0302(15) Uani d . 1 . .
O O5 0.2714(2) 0.3363(2) 0.6007(4) 0.0549(8) Uani d . 1 . .
C C7 -0.0442(2) 0.3943(4) 0.5260(4) 0.0433(9) Uani d . 1 . .
H H7A -0.0810 0.3853 0.5977 0.052 Uiso calc R 1 . .
H H7B -0.0287 0.4700 0.5240 0.052 Uiso calc R 1 . .
C C8 0.0363(3) 0.3259(3) 0.5728(5) 0.0418(10) Uani d . 1 . .
H H8A 0.0204 0.2514 0.5856 0.050 Uiso calc R 1 . .
H H8B 0.0710 0.3514 0.6687 0.050 Uiso calc R 1 . .
C C9 0.1478(2) 0.2386(3) 0.4591(4) 0.0364(8) Uani d . 1 . .
H H9A 0.1716 0.2371 0.3691 0.044 Uiso calc R 1 . .
H H9B 0.1149 0.1727 0.4605 0.044 Uiso calc R 1 . .
C C10 0.2213(2) 0.2413(4) 0.5980(5) 0.0441(9) Uani d . 1 . .
H H10A 0.1980 0.2384 0.6886 0.053 Uiso calc R 1 . .
H H10B 0.2578 0.1785 0.5981 0.053 Uiso calc R 1 . .
C C11 0.2188(3) 0.4286(4) 0.6047(6) 0.0569(12) Uani d . 1 . .
H H11A 0.2536 0.4933 0.6071 0.068 Uiso calc R 1 . .
H H11B 0.1967 0.4271 0.6965 0.068 Uiso calc R 1 . .
C C12 0.1429(3) 0.4323(3) 0.4662(5) 0.0416(9) Uani d . 1 . .
H H12A 0.1073 0.4947 0.4747 0.050 Uiso calc R 1 . .
H H12B 0.1654 0.4413 0.3755 0.050 Uiso calc R 1 . .
O O6 0.7856(2) 0.4736(2) 0.7595(4) 0.0527(8) Uani d D 1 . .
H H6A 0.800(3) 0.410(3) 0.783(5) 0.079 Uiso d D 1 . .
H H6B 0.756(3) 0.476(4) 0.664(3) 0.079 Uiso d D 1 . .
O O7 0.3058(2) 0.3007(3) 0.0122(4) 0.0569(8) Uani d D 1 . .
H H7C 0.328(3) 0.298(5) 0.107(4) 0.085 Uiso d D 1 . .
H H7D 0.2529(18) 0.299(5) -0.008(6) 0.085 Uiso d D 1 . .
O O8 0.1955(2) 0.0284(3) 0.9685(4) 0.0654(9) Uani d D 1 . .
H H8C 0.225(4) 0.008(4) 0.899(6) 0.098 Uiso d D 1 . .
H H8D 0.193(4) 0.098(2) 0.961(7) 0.098 Uiso d D 1 . .

loop_
_atom_site_aniso_label
_atom_site_aniso_U_11
_atom_site_aniso_U_22
_atom_site_aniso_U_33
_atom_site_aniso_U_12
_atom_site_aniso_U_13
_atom_site_aniso_U_23
Pt1 0.03237(6) 0.02665(6) 0.02179(6) 0.00370(8) 0.00809(4) 0.00099(9)
O1 0.0357(16) 0.0396(16) 0.0298(16) -0.0041(15) 0.0120(12) -0.0044(16)
O2 0.0399(14) 0.0598(18) 0.0307(14) 0.0023(13) 0.0159(12) -0.0060(13)
O3 0.036(3) 0.034(3) 0.029(3) 0.0076(12) 0.008(2) 0.0034(13)
O4 0.0515(16) 0.0490(16) 0.0300(14) 0.0135(13) -0.0035(12) -0.0035(12)
C1 0.0354(18) 0.0330(18) 0.0224(17) 0.0076(14) 0.0051(14) 0.0052(13)
C2 0.0392(19) 0.0293(16) 0.0249(18) 0.0026(14) 0.0080(15) 0.0013(13)
C3 0.051(2) 0.037(2) 0.035(2) 0.0093(17) 0.0045(17) -0.0115(16)
C4 0.060(8) 0.044(5) 0.074(6) 0.001(5) 0.033(5) -0.012(4)
C4' 0.052(6) 0.034(4) 0.072(5) 0.002(4) 0.022(4) -0.010(3)
C5 0.047(2) 0.0307(19) 0.039(2) 0.0027(15) 0.0080(18) 0.0071(15)
C6 0.0359(18) 0.0281(17) 0.0273(18) 0.0038(14) 0.0079(15) 0.0041(14)
N1 0.0364(19) 0.0415(19) 0.0286(19) 0.008(2) 0.0142(15) 0.002(2)
N2 0.036(4) 0.030(3) 0.023(3) 0.0003(14) 0.003(3) 0.0038(14)
O5 0.0383(16) 0.066(2) 0.058(2) -0.0057(13) 0.0057(15) -0.0123(14)
C7 0.043(2) 0.058(3) 0.033(2) 0.0101(19) 0.0166(17) -0.0076(18)
C8 0.040(2) 0.059(3) 0.028(2) 0.0057(18) 0.0098(17) 0.0037(17)
C9 0.0369(19) 0.0341(19) 0.037(2) 0.0069(15) 0.0056(16) -0.0015(15)
C10 0.038(2) 0.056(3) 0.037(2) 0.0060(17) 0.0051(17) 0.0025(18)
C11 0.056(3) 0.057(3) 0.056(3) -0.017(2) 0.008(2) -0.020(2)
C12 0.054(2) 0.036(2) 0.037(2) -0.0038(17) 0.0143(18) -0.0027(16)
O6 0.0563(18) 0.0386(17) 0.059(2) 0.0048(13) 0.0030(15) 0.0003(13)
O7 0.0550(19) 0.072(2) 0.0421(18) -0.0063(18) 0.0080(15) 0.0031(17)
O8 0.072(2) 0.056(2) 0.068(2) 0.0170(17) 0.0132(18) 0.0030(17)

loop_
_atom_type_symbol
_atom_type_description
_atom_type_scat_dispersion_real
_atom_type_scat_dispersion_imag
_atom_type_scat_source
C C 0.0033 0.0016 'International Tables Vol C Tables 4.2.6.8 and 6.1.1.4'
H H 0.0000 0.0000 'International Tables Vol C Tables 4.2.6.8 and 6.1.1.4'
N N 0.0061 0.0033 'International Tables Vol C Tables 4.2.6.8 and 6.1.1.4'
O O 0.0106 0.0060 'International Tables Vol C Tables 4.2.6.8 and 6.1.1.4'
Pt Pt -1.7033 8.3905 'International Tables Vol C Tables 4.2.6.8 and 6.1.1.4'

loop_
_geom_angle_atom_site_label_1
_geom_angle_atom_site_label_2
_geom_angle_atom_site_label_3
_geom_angle
_geom_angle_publ_flag
O1 Pt1 O3 87.4(2) y
O1 Pt1 N1 177.92(18) y
O3 Pt1 N1 93.4(2) y
O1 Pt1 N2 93.3(2) y
O3 Pt1 N2 178.24(14) y
N1 Pt1 N2 85.9(3) y
C1 O1 Pt1 120.0(3) y
C6 O3 Pt1 120.7(4) y
O2 C1 O1 120.9(4) ?
O2 C1 C2 120.9(3) ?
O1 C1 C2 118.2(3) ?
C1 C2 C6 109.8(3) ?
C1 C2 C3 116.6(3) ?
C6 C2 C3 113.9(3) ?
C1 C2 C5 114.5(3) ?
C6 C2 C5 112.6(3) ?
C3 C2 C5 88.0(3) ?
C4' C3 C4 20.6(6) ?
C4' C3 C2 89.6(4) ?
C4 C3 C2 91.2(4) ?
C4' C3 H3A 132.7 ?
C4 C3 H3A 114.0 ?
C2 C3 H3A 113.9 ?
C4' C3 H3B 94.3 ?
C4 C3 H3B 112.3 ?
C2 C3 H3B 113.3 ?
H3A C3 H3B 110.9 ?
C4' C3 H3C 114.6 ?
C4 C3 H3C 95.3 ?
C2 C3 H3C 113.9 ?
H3A C3 H3C 18.9 ?
H3B C3 H3C 123.8 ?
C4' C3 H3D 113.1 ?
C4 C3 H3D 130.4 ?
C2 C3 H3D 113.3 ?
H3A C3 H3D 95.2 ?
H3B C3 H3D 18.9 ?
H3C C3 H3D 110.9 ?
C5 C4 C3 89.6(5) ?
C5 C4 H4A 113.7 ?
C3 C4 H4A 113.7 ?
C5 C4 H4B 113.7 ?
C3 C4 H4B 113.7 ?
H4A C4 H4B 111.0 ?
C3 C4' C5 89.4(4) ?
C3 C4' H4'A 113.7 ?
C5 C4' H4'A 113.7 ?
C3 C4' H4'B 113.7 ?
C5 C4' H4'B 113.7 ?
H4'A C4' H4'B 111.0 ?
C4 C5 C4' 20.5(6) ?
C4 C5 C2 90.9(4) ?
C4' C5 C2 87.7(4) ?
C4 C5 H5A 112.9 ?
C4' C5 H5A 95.8 ?
C2 C5 H5A 113.3 ?
C4 C5 H5B 114.2 ?
C4' C5 H5B 133.5 ?
C2 C5 H5B 113.4 ?
H5A C5 H5B 110.8 ?
C4 C5 H5C 129.8 ?
C4' C5 H5C 113.5 ?
C2 C5 H5C 113.6 ?
H5A C5 H5C 17.8 ?
H5B C5 H5C 95.9 ?
C4 C5 H5D 95.2 ?
C4' C5 H5D 115.0 ?
C2 C5 H5D 114.1 ?
H5A C5 H5D 123.5 ?
H5B C5 H5D 19.0 ?
H5C C5 H5D 111.2 ?
O4 C6 O3 121.2(4) ?
O4 C6 C2 120.9(3) ?
O3 C6 C2 117.8(4) ?
C7 N1 Pt1 108.2(3) ?
C7 N1 H1A 110.1 ?
Pt1 N1 H1A 110.1 ?
C7 N1 H1B 110.1 ?
Pt1 N1 H1B 110.1 ?
H1A N1 H1B 108.4 ?
C12 N2 C9 106.9(5) ?
C12 N2 C8 111.9(4) ?
C9 N2 C8 110.1(4) ?
C12 N2 Pt1 111.1(3) ?
C9 N2 Pt1 110.8(4) ?
C8 N2 Pt1 106.0(4) ?
C10 O5 C11 109.8(4) ?
N1 C7 C8 107.6(3) ?
N1 C7 H7A 110.2 ?
C8 C7 H7A 110.2 ?
N1 C7 H7B 110.2 ?
C8 C7 H7B 110.2 ?
H7A C7 H7B 108.5 ?
C7 C8 N2 108.6(4) ?
C7 C8 H8A 110.0 ?
N2 C8 H8A 110.0 ?
C7 C8 H8B 110.0 ?
N2 C8 H8B 110.0 ?
H8A C8 H8B 108.4 ?
N2 C9 C10 113.0(4) ?
N2 C9 H9A 109.0 ?
C10 C9 H9A 109.0 ?
N2 C9 H9B 109.0 ?
C10 C9 H9B 109.0 ?
H9A C9 H9B 107.8 ?
O5 C10 C9 111.0(3) ?
O5 C10 H10A 109.4 ?
C9 C10 H10A 109.4 ?
O5 C10 H10B 109.4 ?
C9 C10 H10B 109.4 ?
H10A C10 H10B 108.0 ?
O5 C11 C12 111.2(3) ?
O5 C11 H11A 109.4 ?
C12 C11 H11A 109.4 ?
O5 C11 H11B 109.4 ?
C12 C11 H11B 109.4 ?
H11A C11 H11B 108.0 ?
N2 C12 C11 113.1(4) ?
N2 C12 H12A 108.9 ?
C11 C12 H12A 108.9 ?
N2 C12 H12B 108.9 ?
C11 C12 H12B 108.9 ?
H12A C12 H12B 107.8 ?
H6A O6 H6B 110(3) ?
H7C O7 H7D 114(4) ?
H8C O8 H8D 105(3) ?

loop_
_geom_bond_atom_site_label_1
_geom_bond_atom_site_label_2
_geom_bond_distance
_geom_bond_publ_flag
Pt1 O1 2.019(4) y
Pt1 O3 2.023(6) y
Pt1 N1 2.023(5) y
Pt1 N2 2.045(7) y
O1 C1 1.295(5) y
O2 C1 1.233(4) y
O3 C6 1.280(6) ?
O4 C6 1.224(4) ?
C1 C2 1.515(5) ?
C2 C6 1.524(5) ?
C2 C3 1.550(5) ?
C2 C5 1.573(5) ?
C3 C4' 1.527(8) ?
C3 C4 1.546(9) ?
C3 H3A 0.9600 ?
C3 H3B 0.9600 ?
C3 H3C 0.9601 ?
C3 H3D 0.9600 ?
C4 C5 1.531(9) ?
C4 H4A 0.9700 ?
C4 H4B 0.9700 ?
C4' C5 1.556(8) ?
C4' H4'A 0.9700 ?
C4' H4'B 0.9700 ?
C5 H5A 0.9601 ?
C5 H5B 0.9600 ?
C5 H5C 0.9600 ?
C5 H5D 0.9600 ?
N1 C7 1.476(6) y
N1 H1A 0.9000 ?
N1 H1B 0.9000 ?
N2 C12 1.491(6) y
N2 C9 1.500(6) y
N2 C8 1.527(9) y
O5 C10 1.418(5) y
O5 C11 1.420(6) y
C7 C8 1.512(6) ?
C7 H7A 0.9700 ?
C7 H7B 0.9700 ?
C8 H8A 0.9700 ?
C8 H8B 0.9700 ?
C9 C10 1.511(5) y
C9 H9A 0.9700 ?
C9 H9B 0.9700 ?
C10 H10A 0.9700 ?
C10 H10B 0.9700 ?
C11 C12 1.531(6) ?
C11 H11A 0.9700 ?
C11 H11B 0.9700 ?
C12 H12A 0.9700 ?
C12 H12B 0.9700 ?
O6 H6A 0.83(3) ?
O6 H6B 0.88(2) ?
O7 H7C 0.85(3) ?
O7 H7D 0.82(3) ?
O8 H8C 0.90(3) ?
O8 H8D 0.86(3) ?

loop_
_geom_hbond_atom_site_label_D
_geom_hbond_atom_site_label_H
_geom_hbond_atom_site_label_A
_geom_hbond_site_symmetry_A
_geom_hbond_distance_DH
_geom_hbond_distance_HA
_geom_hbond_distance_DA
_geom_hbond_angle_DHA
O8 H8D O2 1_556 0.86(3) 2.07(3) 2.864(4) 153(6)
O8 H8C O6 3_445 0.90(3) 1.79(3) 2.697(5) 177(6)
O7 H7D O2 . 0.82(3) 2.07(3) 2.859(5) 161(6)
O7 H7C O4 4 0.85(3) 2.10(4) 2.885(4) 154(6)
O6 H6B O8 4_554 0.88(2) 1.82(3) 2.698(5) 176(5)
O6 H6A O4 1_656 0.83(3) 1.91(3) 2.713(4) 163(6)
N1 H1A O6 2_464 0.90 2.00 2.891(5) 173
N1 H1A O6 2_464 0.90 2.00 2.891(5) 173

loop_
_geom_torsion_atom_site_label_1
_geom_torsion_atom_site_label_2
_geom_torsion_atom_site_label_3
_geom_torsion_atom_site_label_4
_geom_torsion
O3 Pt1 O1 C1 -40.4(3)
N1 Pt1 O1 C1 -153(6)
N2 Pt1 O1 C1 141.2(3)
O1 Pt1 O3 C6 42.6(4)
N1 Pt1 O3 C6 -139.3(4)
N2 Pt1 O3 C6 156(12)
Pt1 O1 C1 O2 177.3(3)
Pt1 O1 C1 C2 -2.5(5)
O2 C1 C2 C6 -120.3(4)
O1 C1 C2 C6 59.4(4)
O2 C1 C2 C3 11.2(5)
O1 C1 C2 C3 -169.1(3)
O2 C1 C2 C5 111.8(4)
O1 C1 C2 C5 -68.4(4)
C1 C2 C3 C4' 133.8(7)
C6 C2 C3 C4' -96.6(8)
C5 C2 C3 C4' 17.3(7)
C1 C2 C3 C4 113.3(9)
C6 C2 C3 C4 -117.1(9)
C5 C2 C3 C4 -3.2(9)
C4' C3 C4 C5 -82.3(13)
C2 C3 C4 C5 3.3(9)
C4 C3 C4' C5 77.1(13)
C2 C3 C4' C5 -17.5(7)
C3 C4 C5 C4' 77.6(14)
C3 C4 C5 C2 -3.2(9)
C3 C4' C5 C4 -81.6(13)
C3 C4' C5 C2 17.3(7)
C1 C2 C5 C4 -115.2(9)
C6 C2 C5 C4 118.4(9)
C3 C2 C5 C4 3.2(9)
C1 C2 C5 C4' -135.4(7)
C6 C2 C5 C4' 98.1(7)
C3 C2 C5 C4' -17.0(7)
Pt1 O3 C6 O4 -178.4(3)
Pt1 O3 C6 C2 -1.1(6)
C1 C2 C6 O4 120.0(4)
C3 C2 C6 O4 -12.9(5)
C5 C2 C6 O4 -111.1(4)
C1 C2 C6 O3 -57.2(5)
C3 C2 C6 O3 169.9(4)
C5 C2 C6 O3 71.7(5)
O1 Pt1 N1 C7 -50(7)
O3 Pt1 N1 C7 -162.1(3)
N2 Pt1 N1 C7 16.3(3)
O1 Pt1 N2 C12 68.7(4)
O3 Pt1 N2 C12 -45(12)
N1 Pt1 N2 C12 -109.4(4)
O1 Pt1 N2 C9 -50.0(4)
O3 Pt1 N2 C9 -163(12)
N1 Pt1 N2 C9 131.9(4)
O1 Pt1 N2 C8 -169.5(2)
O3 Pt1 N2 C8 77(12)
N1 Pt1 N2 C8 12.4(2)
Pt1 N1 C7 C8 -42.0(4)
N1 C7 C8 N2 54.3(5)
C12 N2 C8 C7 82.6(5)
C9 N2 C8 C7 -158.7(4)
Pt1 N2 C8 C7 -38.7(4)
C12 N2 C9 C10 52.1(6)
C8 N2 C9 C10 -69.7(5)
Pt1 N2 C9 C10 173.4(3)
C11 O5 C10 C9 60.6(5)
N2 C9 C10 O5 -58.8(5)
C10 O5 C11 C12 -59.4(5)
C9 N2 C12 C11 -50.8(6)
C8 N2 C12 C11 69.9(5)
Pt1 N2 C12 C11 -171.9(3)
O5 C11 C12 N2 56.5(6)
